data_4071381
loop_
_publ_author_name
'Daly, Stephen'
'Haddow, Mairi F.'
'Orpen, A. Guy'
'Rolls, Giles T. A.'
'Wass, Duncan F.'
'Wingad, Richard L.'

_publ_section_title
;
 Copper(I) Diphosphine Catalysts for C&#x2212;N Bond Formation: Synthesis,
 Structure, and Ligand Effects
;
_journal_issue 13
_journal_name_full Organometallics
_journal_page_first 3196
_journal_paper_doi 10.1021/om800139v
_journal_volume 27
_journal_year 2008
_chemical_formula_moiety 'C58 H62 Cl4 Cu4 N2 P4, C H2 Cl2'
_chemical_formula_sum 'C59 H64 Cl6 Cu4 N2 P4'
_chemical_formula_weight 1391.91
_chemical_name_systematic
; 
 ? 
;
_space_group_IT_number 2
_symmetry_cell_setting triclinic
_symmetry_space_group_name_Hall '-P 1'
_symmetry_space_group_name_H-M 'P -1'
_atom_sites_solution_hydrogens geom
_atom_sites_solution_primary direct
_atom_sites_solution_secondary difmap
_audit_creation_method SHELXL-97
_cell_angle_alpha 86.56(3)
_cell_angle_beta 79.15(3)
_cell_angle_gamma 64.59(3)
_cell_formula_units_Z 2
_cell_length_a 14.551(3)
_cell_length_b 14.640(3)
_cell_length_c 16.927(3)
_cell_measurement_reflns_used 7882
_cell_measurement_temperature 173(2)
_cell_measurement_theta_max 26.7045
_cell_measurement_theta_min 2.2125
_cell_volume 3198.0(14)
_computing_cell_refinement 'Bruker SMART V5.054 (Bruker, 1998)'
_computing_data_collection 'Bruker SMART V5.054 (Bruker, 1998)'
_computing_data_reduction 'Bruker SAINT V6.0 (Bruker, 1998)'
_computing_molecular_graphics 'Bruker SHELXTL V6.1 (Bruker AXS, 2000)'
_computing_publication_material 'Bruker SHELXTL V6.1 (Bruker AXS, 2000)'
_computing_structure_refinement 'SHELXL-97 (Sheldrick, 1997)'
_computing_structure_solution 'SHELXS-97 (Sheldrick, 1990)'
_diffrn_ambient_temperature 173(2)
_diffrn_detector_area_resol_mean 8.2
_diffrn_measured_fraction_theta_full 0.992
_diffrn_measured_fraction_theta_max 0.992
_diffrn_measurement_device_type 'CCD area detector'
_diffrn_measurement_method 'omega scans'
_diffrn_radiation_monochromator graphite
_diffrn_radiation_source 'fine-focus sealed tube'
_diffrn_radiation_type MoK\a
_diffrn_radiation_wavelength 0.71073
_diffrn_reflns_av_R_equivalents 0.0477
_diffrn_reflns_av_sigmaI/netI 0.0798
_diffrn_reflns_limit_h_max 18
_diffrn_reflns_limit_h_min -18
_diffrn_reflns_limit_k_max 19
_diffrn_reflns_limit_k_min -19
_diffrn_reflns_limit_l_max 21
_diffrn_reflns_limit_l_min -21
_diffrn_reflns_number 34227
_diffrn_reflns_theta_full 27.48
_diffrn_reflns_theta_max 27.48
_diffrn_reflns_theta_min 1.23
_diffrn_standards_decay_% 0
_exptl_absorpt_coefficient_mu 1.700
_exptl_absorpt_correction_T_max 0.51
_exptl_absorpt_correction_T_min 0.40
_exptl_absorpt_correction_type multi-scan
_exptl_absorpt_process_details 'Sadabs version 2.10'
_exptl_crystal_colour Colourless
_exptl_crystal_density_diffrn 1.445
_exptl_crystal_density_method 'not measured'
_exptl_crystal_description Block
_exptl_crystal_F_000 1420
_exptl_crystal_size_max 0.5
_exptl_crystal_size_mid 0.4
_exptl_crystal_size_min 0.4
_platon_squeeze_details
;
;
_refine_diff_density_max 0.549
_refine_diff_density_min -0.615
_refine_diff_density_rms 0.082
_refine_ls_extinction_method none
_refine_ls_goodness_of_fit_ref 0.914
_refine_ls_hydrogen_treatment constr
_refine_ls_matrix_type full
_refine_ls_number_parameters 687
_refine_ls_number_reflns 14518
_refine_ls_number_restraints 0
_refine_ls_restrained_S_all 0.914
_refine_ls_R_factor_all 0.0846
_refine_ls_R_factor_gt 0.0432
_refine_ls_shift/su_max 0.001
_refine_ls_shift/su_mean 0.000
_refine_ls_structure_factor_coef Fsqd
_refine_ls_weighting_details 'calc w=1/[\s^2^(Fo^2^)+(0.0410P)^2^+0.0000P] where P=(Fo^2^+2Fc^2^)/3'
_refine_ls_weighting_scheme calc
_refine_ls_wR_factor_gt 0.0852
_refine_ls_wR_factor_ref 0.0957
_reflns_number_gt 8937
_reflns_number_total 14518
_reflns_threshold_expression >2sigma(I)
_cod_data_source_file om800139v-file002.cif
_cod_data_source_block sd024sadsqueeze
_cod_depositor_comments
;
The following automatic conversions were performed:

'_symmetry_cell_setting' value 'Triclinic' changed to 'triclinic'
according to /home/saulius/struct/CIF-dictionaries/cif_core.dic
dictionary named 'cif_core.dic' version 2.4.1 from 2010-06-29.

Automatic conversion script
Id: cif_fix_values 1715 2011-07-08 13:25:40Z adriana 
;
_cod_original_cell_volume 3198.1(14)
_cod_original_sg_symbol_H-M P-1
_cod_database_code 4071381

loop_
_symmetry_equiv_pos_as_xyz
'x, y, z'
'-x, -y, -z'

loop_
_atom_site_label
_atom_site_type_symbol
_atom_site_fract_x
_atom_site_fract_y
_atom_site_fract_z
_atom_site_U_iso_or_equiv
_atom_site_adp_type
_atom_site_occupancy
_atom_site_symmetry_multiplicity
_atom_site_calc_flag
_atom_site_refinement_flags
Cu1 Cu 0.52238(3) 0.34517(3) 0.23718(3) 0.03292(11) Uani 1 1 d .
Cu2 Cu 0.66714(3) 0.14464(3) 0.22370(3) 0.03373(11) Uani 1 1 d .
Cu3 Cu 0.38802(3) 0.25944(3) 0.32034(3) 0.03481(11) Uani 1 1 d .
Cu4 Cu 0.51624(3) 0.06419(3) 0.26657(3) 0.03526(11) Uani 1 1 d .
Cl1 Cl 0.50490(6) 0.22561(6) 0.16644(5) 0.02792(18) Uani 1 1 d .
Cl2 Cl 0.54782(6) 0.16472(6) 0.35976(5) 0.03119(19) Uani 1 1 d .
Cl3 Cl 0.36563(7) 0.42726(6) 0.32002(6) 0.0458(2) Uani 1 1 d .
Cl4 Cl 0.68806(6) -0.02122(6) 0.20803(5) 0.03138(19) Uani 1 1 d .
P1 P 0.63664(6) 0.40675(6) 0.21129(5) 0.02407(18) Uani 1 1 d .
P2 P 0.79338(6) 0.19207(6) 0.20480(5) 0.02210(18) Uani 1 1 d .
P3 P 0.25126(6) 0.22858(6) 0.33906(5) 0.02486(18) Uani 1 1 d .
P4 P 0.38673(6) 0.02875(6) 0.25859(5) 0.02397(18) Uani 1 1 d .
N1 N 0.76201(18) 0.31881(17) 0.19886(15) 0.0226(6) Uani 1 1 d .
N2 N 0.26584(19) 0.12482(19) 0.28824(15) 0.0273(6) Uani 1 1 d .
C1 C 0.8464(2) 0.3524(2) 0.1813(2) 0.0301(8) Uani 1 1 d .
H1A H 0.8168 0.4263 0.1867 0.045 Uiso 1 1 calc R
H1B H 0.8841 0.3313 0.1263 0.045 Uiso 1 1 calc R
H1C H 0.8939 0.3219 0.2194 0.045 Uiso 1 1 calc R
C2 C 0.6339(2) 0.4965(2) 0.28362(19) 0.0267(7) Uani 1 1 d .
C3 C 0.6185(2) 0.4797(3) 0.3666(2) 0.0340(8) Uani 1 1 d .
C4 C 0.6236(3) 0.5480(3) 0.4188(2) 0.0426(9) Uani 1 1 d .
H4 H 0.6153 0.5366 0.4750 0.051 Uiso 1 1 calc R
C5 C 0.6400(3) 0.6302(3) 0.3908(3) 0.0476(10) Uani 1 1 d .
H5 H 0.6426 0.6751 0.4277 0.057 Uiso 1 1 calc R
C6 C 0.6530(3) 0.6487(3) 0.3094(2) 0.0430(9) Uani 1 1 d .
H6 H 0.6630 0.7066 0.2901 0.052 Uiso 1 1 calc R
C7 C 0.6511(2) 0.5814(2) 0.2565(2) 0.0325(8) Uani 1 1 d .
H7 H 0.6617 0.5929 0.2004 0.039 Uiso 1 1 calc R
C8 C 0.5951(3) 0.3935(3) 0.4021(2) 0.0472(10) Uani 1 1 d .
H8A H 0.6015 0.3876 0.4590 0.071 Uiso 1 1 calc R
H8B H 0.6442 0.3304 0.3731 0.071 Uiso 1 1 calc R
H8C H 0.5245 0.4065 0.3973 0.071 Uiso 1 1 calc R
C9 C 0.6243(2) 0.4736(2) 0.11615(19) 0.0256(7) Uani 1 1 d .
C10 C 0.5329(2) 0.5596(2) 0.1072(2) 0.0304(8) Uani 1 1 d .
C11 C 0.5253(3) 0.6029(3) 0.0320(2) 0.0396(9) Uani 1 1 d .
H11 H 0.4651 0.6620 0.0256 0.048 Uiso 1 1 calc R
C12 C 0.6035(3) 0.5618(3) -0.0336(2) 0.0442(10) Uani 1 1 d .
H12 H 0.5968 0.5929 -0.0844 0.053 Uiso 1 1 calc R
C13 C 0.6912(3) 0.4758(3) -0.0256(2) 0.0407(9) Uani 1 1 d .
H13 H 0.7444 0.4466 -0.0710 0.049 Uiso 1 1 calc R
C14 C 0.7014(3) 0.4326(2) 0.04846(19) 0.0297(7) Uani 1 1 d .
H14 H 0.7621 0.3735 0.0538 0.036 Uiso 1 1 calc R
C15 C 0.4433(3) 0.6054(3) 0.1758(2) 0.0420(9) Uani 1 1 d .
H15A H 0.4617 0.6396 0.2140 0.063 Uiso 1 1 calc R
H15B H 0.4269 0.5519 0.2032 0.063 Uiso 1 1 calc R
H15C H 0.3828 0.6544 0.1548 0.063 Uiso 1 1 calc R
C16 C 0.8650(2) 0.1521(2) 0.28875(18) 0.0261(7) Uani 1 1 d .
C17 C 0.9224(3) 0.0492(2) 0.3040(2) 0.0314(8) Uani 1 1 d .
C18 C 0.9678(3) 0.0256(3) 0.3725(2) 0.0455(10) Uani 1 1 d .
H18 H 1.0087 -0.0432 0.3827 0.055 Uiso 1 1 calc R
C19 C 0.9548(3) 0.0998(3) 0.4259(2) 0.0534(11) Uani 1 1 d .
H19 H 0.9866 0.0815 0.4721 0.064 Uiso 1 1 calc R
C20 C 0.8964(3) 0.1995(3) 0.4125(2) 0.0452(10) Uani 1 1 d .
H20 H 0.8865 0.2504 0.4497 0.054 Uiso 1 1 calc R
C21 C 0.8521(3) 0.2253(3) 0.34439(19) 0.0324(8) Uani 1 1 d .
H21 H 0.8119 0.2946 0.3351 0.039 Uiso 1 1 calc R
C22 C 0.9377(3) -0.0352(2) 0.2494(2) 0.0393(9) Uani 1 1 d .
H22A H 0.9888 -0.0392 0.2013 0.059 Uiso 1 1 calc R
H22B H 0.8718 -0.0223 0.2336 0.059 Uiso 1 1 calc R
H22C H 0.9625 -0.0993 0.2777 0.059 Uiso 1 1 calc R
C23 C 0.8928(2) 0.1470(2) 0.11379(19) 0.0254(7) Uani 1 1 d .
C24 C 0.8634(3) 0.1520(2) 0.0387(2) 0.0304(8) Uani 1 1 d .
C25 C 0.9392(3) 0.1314(3) -0.0300(2) 0.0380(9) Uani 1 1 d .
H25 H 0.9198 0.1369 -0.0813 0.046 Uiso 1 1 calc R
C26 C 1.0410(3) 0.1034(3) -0.0261(2) 0.0429(9) Uani 1 1 d .
H26 H 1.0912 0.0893 -0.0741 0.051 Uiso 1 1 calc R
C27 C 1.0705(3) 0.0957(3) 0.0481(2) 0.0404(9) Uani 1 1 d .
H27 H 1.1411 0.0747 0.0514 0.049 Uiso 1 1 calc R
C28 C 0.9966(3) 0.1189(2) 0.1171(2) 0.0325(8) Uani 1 1 d .
H28 H 1.0166 0.1157 0.1678 0.039 Uiso 1 1 calc R
C29 C 0.7541(3) 0.1745(3) 0.0299(2) 0.0363(8) Uani 1 1 d .
H29A H 0.7477 0.1849 -0.0269 0.054 Uiso 1 1 calc R
H29B H 0.7054 0.2357 0.0614 0.054 Uiso 1 1 calc R
H29C H 0.7385 0.1174 0.0495 0.054 Uiso 1 1 calc R
C30 C 0.1729(2) 0.1089(3) 0.2843(2) 0.0398(9) Uani 1 1 d .
H30A H 0.1556 0.0760 0.3334 0.060 Uiso 1 1 calc R
H30B H 0.1869 0.0658 0.2374 0.060 Uiso 1 1 calc R
H30C H 0.1147 0.1743 0.2797 0.060 Uiso 1 1 calc R
C31 C 0.2162(2) 0.2089(2) 0.44560(19) 0.0293(7) Uani 1 1 d .
C32 C 0.1929(3) 0.2843(3) 0.5040(2) 0.0354(8) Uani 1 1 d .
C33 C 0.1848(3) 0.2594(3) 0.5848(2) 0.0469(10) Uani 1 1 d .
H33 H 0.1692 0.3099 0.6243 0.056 Uiso 1 1 calc R
C34 C 0.1988(3) 0.1644(4) 0.6092(2) 0.0596(12) Uani 1 1 d .
H34 H 0.1946 0.1492 0.6647 0.071 Uiso 1 1 calc R
C35 C 0.2189(3) 0.0907(3) 0.5533(2) 0.0535(11) Uani 1 1 d .
H35 H 0.2269 0.0250 0.5702 0.064 Uiso 1 1 calc R
C36 C 0.2274(3) 0.1126(3) 0.4723(2) 0.0425(9) Uani 1 1 d .
H36 H 0.2410 0.0615 0.4339 0.051 Uiso 1 1 calc R
C37 C 0.1758(3) 0.3912(3) 0.4813(2) 0.0441(10) Uani 1 1 d .
H37A H 0.1050 0.4293 0.4717 0.066 Uiso 1 1 calc R
H37B H 0.2248 0.3895 0.4324 0.066 Uiso 1 1 calc R
H37C H 0.1867 0.4239 0.5253 0.066 Uiso 1 1 calc R
C38 C 0.1309(2) 0.3267(2) 0.3130(2) 0.0303(8) Uani 1 1 d .
C39 C 0.1328(3) 0.3787(2) 0.2407(2) 0.0358(8) Uani 1 1 d .
C40 C 0.0381(3) 0.4541(3) 0.2247(3) 0.0480(10) Uani 1 1 d .
H40 H 0.0375 0.4900 0.1760 0.058 Uiso 1 1 calc R
C41 C -0.0534(3) 0.4769(3) 0.2775(3) 0.0499(11) Uani 1 1 d .
H41 H -0.1159 0.5288 0.2657 0.060 Uiso 1 1 calc R
C42 C -0.0541(3) 0.4248(3) 0.3472(3) 0.0476(10) Uani 1 1 d .
H42 H -0.1174 0.4399 0.3835 0.057 Uiso 1 1 calc R
C43 C 0.0370(3) 0.3500(3) 0.3649(2) 0.0360(8) Uani 1 1 d .
H43 H 0.0355 0.3138 0.4132 0.043 Uiso 1 1 calc R
C44 C 0.2294(3) 0.3594(3) 0.1804(2) 0.0443(9) Uani 1 1 d .
H44A H 0.2621 0.4008 0.1947 0.066 Uiso 1 1 calc R
H44B H 0.2117 0.3772 0.1267 0.066 Uiso 1 1 calc R
H44C H 0.2773 0.2877 0.1804 0.066 Uiso 1 1 calc R
C45 C 0.3758(2) -0.0794(2) 0.31358(19) 0.0278(7) Uani 1 1 d .
C46 C 0.4148(3) -0.1111(3) 0.3851(2) 0.0332(8) Uani 1 1 d .
C47 C 0.3908(3) -0.1846(3) 0.4296(2) 0.0405(9) Uani 1 1 d .
H47 H 0.4144 -0.2055 0.4791 0.049 Uiso 1 1 calc R
C48 C 0.3340(3) -0.2267(3) 0.4030(2) 0.0476(10) Uani 1 1 d .
H48 H 0.3185 -0.2758 0.4347 0.057 Uiso 1 1 calc R
C49 C 0.2990(3) -0.1992(3) 0.3311(2) 0.0435(9) Uani 1 1 d .
H49 H 0.2610 -0.2300 0.3124 0.052 Uiso 1 1 calc R
C50 C 0.3203(3) -0.1258(2) 0.2867(2) 0.0341(8) Uani 1 1 d .
H50 H 0.2969 -0.1065 0.2370 0.041 Uiso 1 1 calc R
C51 C 0.4805(3) -0.0705(3) 0.4169(2) 0.0399(9) Uani 1 1 d .
H51A H 0.4974 -0.1023 0.4680 0.060 Uiso 1 1 calc R
H51B H 0.4422 0.0029 0.4254 0.060 Uiso 1 1 calc R
H51C H 0.5444 -0.0857 0.3778 0.060 Uiso 1 1 calc R
C52 C 0.3889(2) 0.0025(2) 0.15370(18) 0.0241(7) Uani 1 1 d .
C53 C 0.4602(3) -0.0894(2) 0.1143(2) 0.0310(8) Uani 1 1 d .
C54 C 0.4593(3) -0.1026(3) 0.0339(2) 0.0358(9) Uani 1 1 d .
H54 H 0.5047 -0.1656 0.0075 0.043 Uiso 1 1 calc R
C55 C 0.3946(3) -0.0270(3) -0.0088(2) 0.0390(9) Uani 1 1 d .
H55 H 0.3959 -0.0382 -0.0638 0.047 Uiso 1 1 calc R
C56 C 0.3286(3) 0.0643(3) 0.0283(2) 0.0376(9) Uani 1 1 d .
H56 H 0.2856 0.1175 -0.0013 0.045 Uiso 1 1 calc R
C57 C 0.3246(3) 0.0787(3) 0.1098(2) 0.0338(8) Uani 1 1 d .
H57 H 0.2773 0.1415 0.1357 0.041 Uiso 1 1 calc R
C58 C 0.5407(3) -0.1714(2) 0.1537(2) 0.0384(9) Uani 1 1 d .
H58A H 0.5084 -0.2086 0.1897 0.058 Uiso 1 1 calc R
H58B H 0.5716 -0.1413 0.1848 0.058 Uiso 1 1 calc R
H58C H 0.5946 -0.2179 0.1124 0.058 Uiso 1 1 calc R
C59 C 0.8938(3) 0.3857(3) 0.6756(2) 0.0596(12) Uani 1 1 d .
H59A H 0.8321 0.4510 0.6766 0.072 Uiso 1 1 calc R
H59B H 0.9556 0.3997 0.6668 0.072 Uiso 1 1 calc R
Cl5 Cl 0.90238(12) 0.31000(12) 0.59679(8) 0.0916(5) Uani 1 1 d .
Cl6 Cl 0.88473(16) 0.32731(11) 0.76766(9) 0.1146(6) Uani 1 1 d .

loop_
_atom_site_aniso_label
_atom_site_aniso_U_11
_atom_site_aniso_U_22
_atom_site_aniso_U_33
_atom_site_aniso_U_23
_atom_site_aniso_U_13
_atom_site_aniso_U_12
Cu1 0.0268(2) 0.0309(2) 0.0422(3) -0.00018(19) -0.00215(19) -0.01479(19)
Cu2 0.0276(2) 0.0280(2) 0.0484(3) 0.0025(2) -0.0049(2) -0.01547(19)
Cu3 0.0288(2) 0.0329(2) 0.0464(3) -0.0038(2) -0.0022(2) -0.0178(2)
Cu4 0.0268(2) 0.0373(2) 0.0458(3) -0.0060(2) -0.0052(2) -0.0171(2)
Cl1 0.0293(4) 0.0292(4) 0.0269(4) 0.0029(3) -0.0085(3) -0.0130(4)
Cl2 0.0335(4) 0.0413(5) 0.0236(4) 0.0009(4) -0.0073(4) -0.0197(4)
Cl3 0.0322(5) 0.0302(5) 0.0698(7) -0.0119(4) 0.0116(5) -0.0153(4)
Cl4 0.0281(4) 0.0254(4) 0.0410(5) -0.0002(4) -0.0076(4) -0.0111(4)
P1 0.0244(4) 0.0220(4) 0.0252(5) -0.0006(3) -0.0036(4) -0.0095(4)
P2 0.0227(4) 0.0209(4) 0.0230(4) 0.0017(3) -0.0042(3) -0.0096(4)
P3 0.0246(4) 0.0258(4) 0.0247(5) -0.0024(4) -0.0019(4) -0.0118(4)
P4 0.0231(4) 0.0257(4) 0.0242(5) -0.0015(3) -0.0029(4) -0.0118(4)
N1 0.0215(13) 0.0199(13) 0.0270(15) 0.0016(11) -0.0035(11) -0.0096(11)
N2 0.0232(14) 0.0286(15) 0.0325(16) -0.0064(12) -0.0009(12) -0.0139(12)
C1 0.0277(18) 0.0282(18) 0.039(2) 0.0019(15) -0.0059(16) -0.0162(15)
C2 0.0225(16) 0.0238(17) 0.0307(19) -0.0038(14) -0.0059(14) -0.0059(14)
C3 0.0261(18) 0.040(2) 0.031(2) -0.0030(16) -0.0030(15) -0.0099(16)
C4 0.034(2) 0.056(3) 0.033(2) -0.0135(19) -0.0032(17) -0.0130(19)
C5 0.037(2) 0.044(2) 0.057(3) -0.024(2) -0.013(2) -0.0085(19)
C6 0.043(2) 0.032(2) 0.058(3) -0.0052(18) -0.021(2) -0.0130(18)
C7 0.0309(19) 0.0268(18) 0.039(2) -0.0070(15) -0.0101(16) -0.0088(15)
C8 0.057(3) 0.060(3) 0.031(2) 0.0023(19) -0.0030(19) -0.033(2)
C9 0.0290(17) 0.0194(16) 0.0320(19) 0.0037(14) -0.0097(15) -0.0123(14)
C10 0.0288(18) 0.0247(17) 0.041(2) 0.0008(16) -0.0123(16) -0.0127(15)
C11 0.042(2) 0.0278(19) 0.052(3) 0.0104(18) -0.020(2) -0.0143(17)
C12 0.055(3) 0.049(2) 0.039(2) 0.0214(19) -0.023(2) -0.028(2)
C13 0.046(2) 0.049(2) 0.030(2) 0.0086(18) -0.0075(18) -0.024(2)
C14 0.0325(19) 0.0268(17) 0.0304(19) 0.0035(15) -0.0081(16) -0.0125(15)
C15 0.032(2) 0.0304(19) 0.056(3) 0.0003(18) -0.0148(19) -0.0027(17)
C16 0.0267(17) 0.0313(18) 0.0225(17) 0.0050(14) -0.0042(14) -0.0149(15)
C17 0.0310(18) 0.0332(19) 0.031(2) 0.0079(15) -0.0056(15) -0.0150(16)
C18 0.052(2) 0.049(2) 0.040(2) 0.0234(19) -0.019(2) -0.025(2)
C19 0.074(3) 0.069(3) 0.036(2) 0.023(2) -0.027(2) -0.043(3)
C20 0.066(3) 0.055(3) 0.028(2) 0.0060(18) -0.0111(19) -0.037(2)
C21 0.038(2) 0.037(2) 0.0266(19) 0.0049(15) -0.0083(16) -0.0194(17)
C22 0.042(2) 0.0287(19) 0.047(2) 0.0087(17) -0.0116(18) -0.0140(17)
C23 0.0301(18) 0.0224(16) 0.0266(18) 0.0011(14) -0.0030(14) -0.0148(15)
C24 0.0351(19) 0.0249(18) 0.0294(19) -0.0004(15) -0.0022(16) -0.0125(16)
C25 0.048(2) 0.036(2) 0.027(2) -0.0032(16) -0.0004(17) -0.0170(19)
C26 0.046(2) 0.036(2) 0.040(2) -0.0079(18) 0.0149(19) -0.0196(19)
C27 0.0283(19) 0.041(2) 0.051(3) -0.0079(18) 0.0070(18) -0.0183(18)
C28 0.0330(19) 0.0270(18) 0.038(2) 0.0007(15) -0.0033(16) -0.0141(16)
C29 0.036(2) 0.041(2) 0.031(2) 0.0000(16) -0.0103(16) -0.0141(17)
C30 0.0235(18) 0.041(2) 0.056(3) -0.0155(18) 0.0023(17) -0.0166(17)
C31 0.0268(17) 0.0325(19) 0.0263(18) -0.0001(15) -0.0012(15) -0.0119(15)
C32 0.0302(19) 0.048(2) 0.030(2) -0.0069(17) -0.0009(16) -0.0189(18)
C33 0.045(2) 0.067(3) 0.035(2) -0.003(2) -0.0023(19) -0.031(2)
C34 0.055(3) 0.098(4) 0.028(2) 0.012(2) -0.002(2) -0.039(3)
C35 0.051(3) 0.056(3) 0.045(3) 0.014(2) 0.008(2) -0.022(2)
C36 0.044(2) 0.043(2) 0.037(2) -0.0004(18) 0.0058(18) -0.0207(19)
C37 0.051(2) 0.048(2) 0.040(2) -0.0159(18) 0.0010(19) -0.029(2)
C38 0.0295(18) 0.0278(18) 0.034(2) -0.0048(15) -0.0062(16) -0.0115(15)
C39 0.037(2) 0.0258(18) 0.046(2) -0.0044(17) -0.0122(18) -0.0112(17)
C40 0.052(3) 0.031(2) 0.065(3) 0.005(2) -0.028(2) -0.015(2)
C41 0.037(2) 0.031(2) 0.082(3) -0.013(2) -0.029(2) -0.0056(18)
C42 0.033(2) 0.044(2) 0.064(3) -0.027(2) -0.004(2) -0.0124(19)
C43 0.0285(19) 0.038(2) 0.041(2) -0.0139(17) -0.0027(17) -0.0141(17)
C44 0.047(2) 0.045(2) 0.041(2) 0.0125(18) -0.0078(19) -0.021(2)
C45 0.0295(18) 0.0300(18) 0.0221(18) -0.0024(14) 0.0017(14) -0.0133(15)
C46 0.0312(19) 0.0331(19) 0.031(2) -0.0003(16) -0.0038(16) -0.0105(16)
C47 0.049(2) 0.042(2) 0.032(2) 0.0115(17) -0.0084(18) -0.0214(19)
C48 0.058(3) 0.043(2) 0.045(2) 0.0106(19) -0.003(2) -0.030(2)
C49 0.051(2) 0.045(2) 0.044(2) -0.0030(19) -0.001(2) -0.032(2)
C50 0.040(2) 0.037(2) 0.029(2) 0.0013(16) -0.0027(16) -0.0218(17)
C51 0.043(2) 0.048(2) 0.034(2) 0.0057(17) -0.0129(18) -0.0223(19)
C52 0.0251(17) 0.0262(17) 0.0240(17) 0.0003(14) -0.0041(14) -0.0139(14)
C53 0.0330(19) 0.0329(19) 0.033(2) -0.0024(15) -0.0027(16) -0.0202(16)
C54 0.042(2) 0.044(2) 0.033(2) -0.0114(17) 0.0047(17) -0.0315(19)
C55 0.049(2) 0.059(3) 0.026(2) -0.0029(18) -0.0035(18) -0.039(2)
C56 0.038(2) 0.054(2) 0.034(2) 0.0163(18) -0.0166(17) -0.029(2)
C57 0.0292(19) 0.039(2) 0.037(2) 0.0034(17) -0.0059(16) -0.0180(17)
C58 0.039(2) 0.0279(19) 0.044(2) -0.0047(17) -0.0015(18) -0.0119(17)
C59 0.059(3) 0.053(3) 0.064(3) -0.014(2) -0.013(2) -0.018(2)
Cl5 0.1121(11) 0.1209(12) 0.0653(9) -0.0342(8) 0.0000(8) -0.0735(10)
Cl6 0.1880(19) 0.0694(9) 0.0671(10) -0.0046(7) -0.0170(11) -0.0382(11)

loop_
_atom_type_symbol
_atom_type_description
_atom_type_scat_dispersion_real
_atom_type_scat_dispersion_imag
_atom_type_scat_source
C C 0.0033 0.0016 'International Tables Vol C Tables 4.2.6.8 and 6.1.1.4'
H H 0.0000 0.0000 'International Tables Vol C Tables 4.2.6.8 and 6.1.1.4'
N N 0.0061 0.0033 'International Tables Vol C Tables 4.2.6.8 and 6.1.1.4'
P P 0.1023 0.0942 'International Tables Vol C Tables 4.2.6.8 and 6.1.1.4'
Cl Cl 0.1484 0.1585 'International Tables Vol C Tables 4.2.6.8 and 6.1.1.4'
Cu Cu 0.3201 1.2651 'International Tables Vol C Tables 4.2.6.8 and 6.1.1.4'

loop_
_geom_angle_atom_site_label_1
_geom_angle_atom_site_label_2
_geom_angle_atom_site_label_3
_geom_angle
_geom_angle_publ_flag
P1 Cu1 Cl3 122.45(4) ?
P1 Cu1 Cl1 129.60(4) ?
Cl3 Cu1 Cl1 105.44(4) ?
P1 Cu1 Cu2 94.79(4) ?
Cl3 Cu1 Cu2 132.55(4) yes
Cl1 Cu1 Cu2 58.04(3) ?
P1 Cu1 Cu3 162.03(3) ?
Cl3 Cu1 Cu3 52.35(3) ?
Cl1 Cu1 Cu3 63.71(3) ?
Cu2 Cu1 Cu3 82.90(3) ?
P2 Cu2 Cl4 124.98(4) ?
P2 Cu2 Cl1 126.13(4) ?
Cl4 Cu2 Cl1 95.31(4) yes
P2 Cu2 Cl2 122.54(4) ?
Cl4 Cu2 Cl2 91.22(5) yes
Cl1 Cu2 Cl2 85.75(4) yes
P2 Cu2 Cu1 90.56(3) ?
Cl4 Cu2 Cu1 143.44(3) ?
Cl1 Cu2 Cu1 51.50(3) ?
Cl2 Cu2 Cu1 73.51(4) ?
P2 Cu2 Cu4 171.61(3) ?
Cl4 Cu2 Cu4 51.34(3) ?
Cl1 Cu2 Cu4 62.09(3) ?
Cl2 Cu2 Cu4 53.23(3) ?
Cu1 Cu2 Cu4 94.59(3) ?
P3 Cu3 Cl3 118.90(5) ?
P3 Cu3 Cl2 128.85(4) ?
Cl3 Cu3 Cl2 105.57(4) yes
P3 Cu3 Cu4 91.98(4) ?
Cl3 Cu3 Cu4 146.15(3) ?
Cl2 Cu3 Cu4 56.78(3) ?
P3 Cu3 Cu1 154.16(3) ?
Cl3 Cu3 Cu1 51.02(4) ?
Cl2 Cu3 Cu1 74.89(3) ?
Cu4 Cu3 Cu1 95.14(3) ?
P4 Cu4 Cl4 128.54(4) ?
P4 Cu4 Cl2 134.70(4) ?
Cl4 Cu4 Cl2 94.78(4) yes
P4 Cu4 Cu3 92.98(4) ?
Cl4 Cu4 Cu3 135.54(4) ?
Cl2 Cu4 Cu3 53.11(3) yes
P4 Cu4 Cu2 159.33(3) ?
Cl4 Cu4 Cu2 52.31(3) ?
Cl2 Cu4 Cu2 56.79(3) ?
Cu3 Cu4 Cu2 83.24(3) ?
Cu1 Cl1 Cu2 70.46(4) ?
Cu3 Cl2 Cu4 70.10(4) ?
Cu3 Cl2 Cu2 99.33(4) ?
Cu4 Cl2 Cu2 69.98(3) ?
Cu1 Cl3 Cu3 76.63(4) ?
Cu4 Cl4 Cu2 76.34(4) ?
N1 P1 C9 105.19(14) yes
N1 P1 C2 102.20(13) yes
C9 P1 C2 105.21(14) yes
N1 P1 Cu1 114.85(9) ?
C9 P1 Cu1 109.31(10) ?
C2 P1 Cu1 118.84(11) ?
N1 P2 C23 99.38(13) yes
N1 P2 C16 103.62(13) yes
C23 P2 C16 104.97(14) yes
N1 P2 Cu2 118.00(9) ?
C23 P2 Cu2 118.70(10) ?
C16 P2 Cu2 110.34(10) ?
N2 P3 C31 107.05(14) yes
N2 P3 C38 102.37(13) yes
C31 P3 C38 103.88(16) yes
N2 P3 Cu3 115.03(10) ?
C31 P3 Cu3 109.09(11) ?
C38 P3 Cu3 118.33(11) ?
N2 P4 C52 103.76(14) yes
N2 P4 C45 102.29(14) yes
C52 P4 C45 104.42(14) yes
N2 P4 Cu4 115.39(9) ?
C52 P4 Cu4 110.02(10) ?
C45 P4 Cu4 119.32(11) ?
C1 N1 P1 119.42(19) ?
C1 N1 P2 119.0(2) ?
P1 N1 P2 121.60(14) yes
C30 N2 P3 118.9(2) ?
C30 N2 P4 119.6(2) ?
P3 N2 P4 120.36(14) yes
N1 C1 H1A 109.5 ?
N1 C1 H1B 109.5 ?
H1A C1 H1B 109.5 ?
N1 C1 H1C 109.5 ?
H1A C1 H1C 109.5 ?
H1B C1 H1C 109.5 ?
C7 C2 C3 119.0(3) ?
C7 C2 P1 120.3(2) ?
C3 C2 P1 120.7(2) ?
C2 C3 C4 118.0(3) ?
C2 C3 C8 123.2(3) ?
C4 C3 C8 118.8(3) ?
C5 C4 C3 121.8(4) ?
C5 C4 H4 119.1 ?
C3 C4 H4 119.1 ?
C4 C5 C6 120.6(3) ?
C4 C5 H5 119.7 ?
C6 C5 H5 119.7 ?
C7 C6 C5 118.9(3) ?
C7 C6 H6 120.6 ?
C5 C6 H6 120.6 ?
C6 C7 C2 121.7(3) ?
C6 C7 H7 119.2 ?
C2 C7 H7 119.2 ?
C3 C8 H8A 109.5 ?
C3 C8 H8B 109.5 ?
H8A C8 H8B 109.5 ?
C3 C8 H8C 109.5 ?
H8A C8 H8C 109.5 ?
H8B C8 H8C 109.5 ?
C14 C9 C10 118.8(3) ?
C14 C9 P1 119.6(2) ?
C10 C9 P1 121.2(3) ?
C11 C10 C9 118.5(3) ?
C11 C10 C15 119.0(3) ?
C9 C10 C15 122.5(3) ?
C12 C11 C10 121.4(3) ?
C12 C11 H11 119.3 ?
C10 C11 H11 119.3 ?
C13 C12 C11 120.2(3) ?
C13 C12 H12 119.9 ?
C11 C12 H12 119.9 ?
C14 C13 C12 119.6(4) ?
C14 C13 H13 120.2 ?
C12 C13 H13 120.2 ?
C13 C14 C9 121.5(3) ?
C13 C14 H14 119.3 ?
C9 C14 H14 119.3 ?
C10 C15 H15A 109.5 ?
C10 C15 H15B 109.5 ?
H15A C15 H15B 109.5 ?
C10 C15 H15C 109.5 ?
H15A C15 H15C 109.5 ?
H15B C15 H15C 109.5 ?
C21 C16 C17 118.9(3) ?
C21 C16 P2 118.7(2) ?
C17 C16 P2 122.0(2) ?
C18 C17 C16 118.1(3) ?
C18 C17 C22 119.0(3) ?
C16 C17 C22 123.0(3) ?
C19 C18 C17 121.6(4) ?
C19 C18 H18 119.2 ?
C17 C18 H18 119.2 ?
C20 C19 C18 120.3(4) ?
C20 C19 H19 119.8 ?
C18 C19 H19 119.8 ?
C19 C20 C21 119.3(4) ?
C19 C20 H20 120.3 ?
C21 C20 H20 120.3 ?
C20 C21 C16 121.7(3) ?
C20 C21 H21 119.2 ?
C16 C21 H21 119.2 ?
C17 C22 H22A 109.5 ?
C17 C22 H22B 109.5 ?
H22A C22 H22B 109.5 ?
C17 C22 H22C 109.5 ?
H22A C22 H22C 109.5 ?
H22B C22 H22C 109.5 ?
C28 C23 C24 119.3(3) ?
C28 C23 P2 120.5(2) ?
C24 C23 P2 119.8(2) ?
C25 C24 C23 118.2(3) ?
C25 C24 C29 119.0(3) ?
C23 C24 C29 122.7(3) ?
C26 C25 C24 122.0(3) ?
C26 C25 H25 119.0 ?
C24 C25 H25 119.0 ?
C25 C26 C27 119.7(3) ?
C25 C26 H26 120.1 ?
C27 C26 H26 120.1 ?
C28 C27 C26 119.5(3) ?
C28 C27 H27 120.3 ?
C26 C27 H27 120.3 ?
C27 C28 C23 121.2(3) ?
C27 C28 H28 119.4 ?
C23 C28 H28 119.4 ?
C24 C29 H29A 109.5 ?
C24 C29 H29B 109.5 ?
H29A C29 H29B 109.5 ?
C24 C29 H29C 109.5 ?
H29A C29 H29C 109.5 ?
H29B C29 H29C 109.5 ?
N2 C30 H30A 109.5 ?
N2 C30 H30B 109.5 ?
H30A C30 H30B 109.5 ?
N2 C30 H30C 109.5 ?
H30A C30 H30C 109.5 ?
H30B C30 H30C 109.5 ?
C36 C31 C32 118.2(3) ?
C36 C31 P3 120.0(3) ?
C32 C31 P3 121.1(2) ?
C33 C32 C31 118.8(3) ?
C33 C32 C37 119.1(3) ?
C31 C32 C37 122.1(3) ?
C34 C33 C32 121.9(4) ?
C34 C33 H33 119.0 ?
C32 C33 H33 119.0 ?
C33 C34 C35 120.1(4) ?
C33 C34 H34 120.0 ?
C35 C34 H34 120.0 ?
C34 C35 C36 119.7(4) ?
C34 C35 H35 120.2 ?
C36 C35 H35 120.2 ?
C35 C36 C31 121.3(4) ?
C35 C36 H36 119.4 ?
C31 C36 H36 119.4 ?
C32 C37 H37A 109.5 ?
C32 C37 H37B 109.5 ?
H37A C37 H37B 109.5 ?
C32 C37 H37C 109.5 ?
H37A C37 H37C 109.5 ?
H37B C37 H37C 109.5 ?
C43 C38 C39 119.4(3) ?
C43 C38 P3 120.2(3) ?
C39 C38 P3 120.4(3) ?
C38 C39 C40 117.7(3) ?
C38 C39 C44 123.9(3) ?
C40 C39 C44 118.4(3) ?
C41 C40 C39 121.8(4) ?
C41 C40 H40 119.1 ?
C39 C40 H40 119.1 ?
C42 C41 C40 119.8(4) ?
C42 C41 H41 120.1 ?
C40 C41 H41 120.1 ?
C41 C42 C43 120.1(4) ?
C41 C42 H42 119.9 ?
C43 C42 H42 119.9 ?
C42 C43 C38 121.2(4) ?
C42 C43 H43 119.4 ?
C38 C43 H43 119.4 ?
C39 C44 H44A 109.5 ?
C39 C44 H44B 109.5 ?
H44A C44 H44B 109.5 ?
C39 C44 H44C 109.5 ?
H44A C44 H44C 109.5 ?
H44B C44 H44C 109.5 ?
C50 C45 C46 119.5(3) ?
C50 C45 P4 119.1(2) ?
C46 C45 P4 121.3(2) ?
C45 C46 C47 117.8(3) ?
C45 C46 C51 123.7(3) ?
C47 C46 C51 118.4(3) ?
C48 C47 C46 121.4(3) ?
C48 C47 H47 119.3 ?
C46 C47 H47 119.3 ?
C47 C48 C49 121.3(3) ?
C47 C48 H48 119.4 ?
C49 C48 H48 119.4 ?
C48 C49 C50 118.5(3) ?
C48 C49 H49 120.8 ?
C50 C49 H49 120.8 ?
C49 C50 C45 121.5(3) ?
C49 C50 H50 119.3 ?
C45 C50 H50 119.3 ?
C46 C51 H51A 109.5 ?
C46 C51 H51B 109.5 ?
H51A C51 H51B 109.5 ?
C46 C51 H51C 109.5 ?
H51A C51 H51C 109.5 ?
H51B C51 H51C 109.5 ?
C57 C52 C53 119.0(3) ?
C57 C52 P4 119.0(2) ?
C53 C52 P4 121.7(2) ?
C54 C53 C52 118.4(3) ?
C54 C53 C58 118.5(3) ?
C52 C53 C58 123.1(3) ?
C55 C54 C53 122.0(3) ?
C55 C54 H54 119.0 ?
C53 C54 H54 119.0 ?
C56 C55 C54 119.7(3) ?
C56 C55 H55 120.1 ?
C54 C55 H55 120.1 ?
C55 C56 C57 119.7(3) ?
C55 C56 H56 120.1 ?
C57 C56 H56 120.1 ?
C52 C57 C56 121.0(3) ?
C52 C57 H57 119.5 ?
C56 C57 H57 119.5 ?
C53 C58 H58A 109.5 ?
C53 C58 H58B 109.5 ?
H58A C58 H58B 109.5 ?
C53 C58 H58C 109.5 ?
H58A C58 H58C 109.5 ?
H58B C58 H58C 109.5 ?
Cl5 C59 Cl6 111.3(2) ?
Cl5 C59 H59A 109.4 ?
Cl6 C59 H59A 109.4 ?
Cl5 C59 H59B 109.4 ?
Cl6 C59 H59B 109.4 ?
H59A C59 H59B 108.0 ?

loop_
_geom_bond_atom_site_label_1
_geom_bond_atom_site_label_2
_geom_bond_distance
_geom_bond_publ_flag
Cu1 P1 2.1756(10) yes
Cu1 Cl3 2.2932(14) yes
Cu1 Cl1 2.3045(10) yes
Cu1 Cu2 2.7750(13) yes
Cu1 Cu3 2.8699(10) yes
Cu2 P2 2.1920(10) yes
Cu2 Cl4 2.3393(10) yes
Cu2 Cl1 2.4982(12) yes
Cu2 Cl2 2.5579(13) yes
Cu2 Cu4 2.8726(9) yes
Cu3 P3 2.1866(10) yes
Cu3 Cl3 2.3355(10) yes
Cu3 Cl2 2.3414(12) yes
Cu3 Cu4 2.7526(13) yes
Cu4 P4 2.1867(9) yes
Cu4 Cl4 2.3085(13) yes
Cu4 Cl2 2.4490(10) yes
P1 N1 1.704(3) yes
P1 C9 1.831(3) yes
P1 C2 1.832(3) yes
P2 N1 1.712(2) yes
P2 C23 1.835(3) yes
P2 C16 1.839(3) yes
P3 N2 1.704(3) yes
P3 C31 1.820(3) yes
P3 C38 1.838(3) yes
P4 N2 1.719(3) yes
P4 C52 1.831(3) yes
P4 C45 1.839(3) yes
N1 C1 1.483(3) ?
N2 C30 1.481(4) ?
C1 H1A 0.9800 ?
C1 H1B 0.9800 ?
C1 H1C 0.9800 ?
C2 C7 1.405(4) ?
C2 C3 1.405(4) ?
C3 C4 1.406(5) ?
C3 C8 1.506(5) ?
C4 C5 1.366(5) ?
C4 H4 0.9500 ?
C5 C6 1.383(5) ?
C5 H5 0.9500 ?
C6 C7 1.382(4) ?
C6 H6 0.9500 ?
C7 H7 0.9500 ?
C8 H8A 0.9800 ?
C8 H8B 0.9800 ?
C8 H8C 0.9800 ?
C9 C14 1.397(4) ?
C9 C10 1.411(4) ?
C10 C11 1.390(5) ?
C10 C15 1.508(5) ?
C11 C12 1.381(5) ?
C11 H11 0.9500 ?
C12 C13 1.378(5) ?
C12 H12 0.9500 ?
C13 C14 1.374(5) ?
C13 H13 0.9500 ?
C14 H14 0.9500 ?
C15 H15A 0.9800 ?
C15 H15B 0.9800 ?
C15 H15C 0.9800 ?
C16 C21 1.398(4) ?
C16 C17 1.411(4) ?
C17 C18 1.395(5) ?
C17 C22 1.501(4) ?
C18 C19 1.382(5) ?
C18 H18 0.9500 ?
C19 C20 1.368(5) ?
C19 H19 0.9500 ?
C20 C21 1.380(5) ?
C20 H20 0.9500 ?
C21 H21 0.9500 ?
C22 H22A 0.9800 ?
C22 H22B 0.9800 ?
C22 H22C 0.9800 ?
C23 C28 1.396(4) ?
C23 C24 1.405(4) ?
C24 C25 1.390(5) ?
C24 C29 1.515(4) ?
C25 C26 1.372(5) ?
C25 H25 0.9500 ?
C26 C27 1.386(5) ?
C26 H26 0.9500 ?
C27 C28 1.377(5) ?
C27 H27 0.9500 ?
C28 H28 0.9500 ?
C29 H29A 0.9800 ?
C29 H29B 0.9800 ?
C29 H29C 0.9800 ?
C30 H30A 0.9800 ?
C30 H30B 0.9800 ?
C30 H30C 0.9800 ?
C31 C36 1.404(5) ?
C31 C32 1.412(4) ?
C32 C33 1.392(5) ?
C32 C37 1.512(5) ?
C33 C34 1.366(6) ?
C33 H33 0.9500 ?
C34 C35 1.376(6) ?
C34 H34 0.9500 ?
C35 C36 1.385(5) ?
C35 H35 0.9500 ?
C36 H36 0.9500 ?
C37 H37A 0.9800 ?
C37 H37B 0.9800 ?
C37 H37C 0.9800 ?
C38 C43 1.393(4) ?
C38 C39 1.404(5) ?
C39 C40 1.411(5) ?
C39 C44 1.500(5) ?
C40 C41 1.375(5) ?
C40 H40 0.9500 ?
C41 C42 1.367(6) ?
C41 H41 0.9500 ?
C42 C43 1.383(5) ?
C42 H42 0.9500 ?
C43 H43 0.9500 ?
C44 H44A 0.9800 ?
C44 H44B 0.9800 ?
C44 H44C 0.9800 ?
C45 C50 1.402(4) ?
C45 C46 1.404(4) ?
C46 C47 1.405(4) ?
C46 C51 1.508(4) ?
C47 C48 1.369(5) ?
C47 H47 0.9500 ?
C48 C49 1.380(5) ?
C48 H48 0.9500 ?
C49 C50 1.385(4) ?
C49 H49 0.9500 ?
C50 H50 0.9500 ?
C51 H51A 0.9800 ?
C51 H51B 0.9800 ?
C51 H51C 0.9800 ?
C52 C57 1.393(4) ?
C52 C53 1.408(4) ?
C53 C54 1.389(4) ?
C53 C58 1.500(5) ?
C54 C55 1.378(5) ?
C54 H54 0.9500 ?
C55 C56 1.370(5) ?
C55 H55 0.9500 ?
C56 C57 1.394(5) ?
C56 H56 0.9500 ?
C57 H57 0.9500 ?
C58 H58A 0.9800 ?
C58 H58B 0.9800 ?
C58 H58C 0.9800 ?
C59 Cl5 1.737(4) ?
C59 Cl6 1.742(5) ?
C59 H59A 0.9900 ?
C59 H59B 0.9900 ?

loop_
_geom_torsion_atom_site_label_1
_geom_torsion_atom_site_label_2
_geom_torsion_atom_site_label_3
_geom_torsion_atom_site_label_4
_geom_torsion
_geom_torsion_publ_flag
P1 Cu1 Cu2 P2 3.66(4) ?
Cl3 Cu1 Cu2 P2 -140.21(5) ?
Cl1 Cu1 Cu2 P2 138.22(4) ?
Cu3 Cu1 Cu2 P2 -158.42(3) ?
P1 Cu1 Cu2 Cl4 -163.63(5) ?
Cl3 Cu1 Cu2 Cl4 52.49(7) ?
Cl1 Cu1 Cu2 Cl4 -29.07(5) ?
Cu3 Cu1 Cu2 Cl4 34.29(5) ?
P1 Cu1 Cu2 Cl1 -134.56(4) ?
Cl3 Cu1 Cu2 Cl1 81.57(5) ?
Cu3 Cu1 Cu2 Cl1 63.36(3) ?
P1 Cu1 Cu2 Cl2 127.59(4) ?
Cl3 Cu1 Cu2 Cl2 -16.28(4) ?
Cl1 Cu1 Cu2 Cl2 -97.85(4) ?
Cu3 Cu1 Cu2 Cl2 -34.49(3) ?
P1 Cu1 Cu2 Cu4 177.04(3) ?
Cl3 Cu1 Cu2 Cu4 33.17(5) ?
Cl1 Cu1 Cu2 Cu4 -48.40(3) ?
Cu3 Cu1 Cu2 Cu4 14.959(18) ?
P1 Cu1 Cu3 P3 155.34(10) ?
Cl3 Cu1 Cu3 P3 75.86(8) ?
Cl1 Cu1 Cu3 P3 -63.29(7) ?
Cu2 Cu1 Cu3 P3 -121.05(7) ?
P1 Cu1 Cu3 Cl3 79.49(11) ?
Cl1 Cu1 Cu3 Cl3 -139.14(5) ?
Cu2 Cu1 Cu3 Cl3 163.10(4) ?
P1 Cu1 Cu3 Cl2 -45.70(10) ?
Cl3 Cu1 Cu3 Cl2 -125.18(5) ?
Cl1 Cu1 Cu3 Cl2 95.67(4) ?
Cu2 Cu1 Cu3 Cl2 37.91(3) ?
P1 Cu1 Cu3 Cu4 -99.25(10) ?
Cl3 Cu1 Cu3 Cu4 -178.74(4) ?
Cl1 Cu1 Cu3 Cu4 42.12(3) ?
Cu2 Cu1 Cu3 Cu4 -15.640(19) ?
P3 Cu3 Cu4 P4 10.62(4) ?
Cl3 Cu3 Cu4 P4 -146.28(6) ?
Cl2 Cu3 Cu4 P4 147.31(4) ?
Cu1 Cu3 Cu4 P4 -144.52(3) ?
P3 Cu3 Cu4 Cl4 171.33(4) ?
Cl3 Cu3 Cu4 Cl4 14.43(8) ?
Cl2 Cu3 Cu4 Cl4 -51.98(5) ?
Cu1 Cu3 Cu4 Cl4 16.19(4) ?
P3 Cu3 Cu4 Cl2 -136.69(4) ?
Cl3 Cu3 Cu4 Cl2 66.41(6) ?
Cu1 Cu3 Cu4 Cl2 68.17(3) ?
P3 Cu3 Cu4 Cu2 170.23(3) ?
Cl3 Cu3 Cu4 Cu2 13.32(6) ?
Cl2 Cu3 Cu4 Cu2 -53.08(3) ?
Cu1 Cu3 Cu4 Cu2 15.085(18) ?
P2 Cu2 Cu4 P4 -167.43(19) ?
Cl4 Cu2 Cu4 P4 -100.53(9) ?
Cl1 Cu2 Cu4 P4 23.37(9) ?
Cl2 Cu2 Cu4 P4 130.30(9) ?
Cu1 Cu2 Cu4 P4 64.85(9) ?
P2 Cu2 Cu4 Cl4 -66.9(2) ?
Cl1 Cu2 Cu4 Cl4 123.90(4) ?
Cl2 Cu2 Cu4 Cl4 -129.18(5) ?
Cu1 Cu2 Cu4 Cl4 165.38(3) ?
P2 Cu2 Cu4 Cl2 62.3(2) ?
Cl4 Cu2 Cu4 Cl2 129.18(5) ?
Cl1 Cu2 Cu4 Cl2 -106.92(4) ?
Cu1 Cu2 Cu4 Cl2 -65.45(4) ?
P2 Cu2 Cu4 Cu3 112.1(2) ?
Cl4 Cu2 Cu4 Cu3 179.02(3) ?
Cl1 Cu2 Cu4 Cu3 -57.07(3) ?
Cl2 Cu2 Cu4 Cu3 49.85(4) ?
Cu1 Cu2 Cu4 Cu3 -15.60(2) ?
P1 Cu1 Cl1 Cu2 67.15(5) ?
Cl3 Cu1 Cl1 Cu2 -130.88(4) ?
Cu3 Cu1 Cl1 Cu2 -98.38(4) ?
P2 Cu2 Cl1 Cu1 -55.57(5) ?
Cl4 Cu2 Cl1 Cu1 163.10(3) ?
Cl2 Cu2 Cl1 Cu1 72.27(4) ?
Cu4 Cu2 Cl1 Cu1 122.49(3) ?
P3 Cu3 Cl2 Cu4 61.68(5) ?
Cl3 Cu3 Cl2 Cu4 -148.00(4) ?
Cu1 Cu3 Cl2 Cu4 -106.73(3) ?
P3 Cu3 Cl2 Cu2 126.31(5) ?
Cl3 Cu3 Cl2 Cu2 -83.36(5) ?
Cu4 Cu3 Cl2 Cu2 64.63(4) ?
Cu1 Cu3 Cl2 Cu2 -42.10(3) ?
P4 Cu4 Cl2 Cu3 -49.36(6) ?
Cl4 Cu4 Cl2 Cu3 146.38(4) ?
Cu2 Cu4 Cl2 Cu3 108.39(4) ?
P4 Cu4 Cl2 Cu2 -157.74(5) ?
Cl4 Cu4 Cl2 Cu2 38.00(3) ?
Cu3 Cu4 Cl2 Cu2 -108.39(4) ?
P2 Cu2 Cl2 Cu3 124.08(4) ?
Cl4 Cu2 Cl2 Cu3 -101.99(4) ?
Cl1 Cu2 Cl2 Cu3 -6.76(3) ?
Cu1 Cu2 Cl2 Cu3 44.27(3) ?
Cu4 Cu2 Cl2 Cu3 -64.73(3) ?
P2 Cu2 Cl2 Cu4 -171.19(3) ?
Cl4 Cu2 Cl2 Cu4 -37.27(3) ?
Cl1 Cu2 Cl2 Cu4 57.97(3) ?
Cu1 Cu2 Cl2 Cu4 109.00(3) ?
P1 Cu1 Cl3 Cu3 -158.93(4) ?
Cl1 Cu1 Cl3 Cu3 37.48(4) ?
Cu2 Cu1 Cl3 Cu3 -23.06(5) ?
P3 Cu3 Cl3 Cu1 -151.14(4) ?
Cl2 Cu3 Cl3 Cu1 54.99(4) ?
Cu4 Cu3 Cl3 Cu1 2.26(7) ?
P4 Cu4 Cl4 Cu2 153.66(4) ?
Cl2 Cu4 Cl4 Cu2 -40.61(3) ?
Cu3 Cu4 Cl4 Cu2 -1.39(5) ?
P2 Cu2 Cl4 Cu4 170.58(4) ?
Cl1 Cu2 Cl4 Cu4 -47.44(3) ?
Cl2 Cu2 Cl4 Cu4 38.40(4) ?
Cu1 Cu2 Cl4 Cu4 -24.99(6) ?
Cl3 Cu1 P1 N1 145.77(10) ?
Cl1 Cu1 P1 N1 -54.93(11) ?
Cu2 Cu1 P1 N1 -3.26(10) ?
Cu3 Cu1 P1 N1 78.48(15) ?
Cl3 Cu1 P1 C9 -96.31(12) ?
Cl1 Cu1 P1 C9 62.99(12) ?
Cu2 Cu1 P1 C9 114.67(11) ?
Cu3 Cu1 P1 C9 -163.59(12) ?
Cl3 Cu1 P1 C2 24.38(13) ?
Cl1 Cu1 P1 C2 -176.32(12) ?
Cu2 Cu1 P1 C2 -124.65(12) ?
Cu3 Cu1 P1 C2 -42.91(16) ?
Cl4 Cu2 P2 N1 166.82(10) ?
Cl1 Cu2 P2 N1 36.23(11) ?
Cl2 Cu2 P2 N1 -74.68(11) ?
Cu1 Cu2 P2 N1 -3.98(10) ?
Cu4 Cu2 P2 N1 -131.9(2) ?
Cl4 Cu2 P2 C23 46.72(13) ?
Cl1 Cu2 P2 C23 -83.87(13) ?
Cl2 Cu2 P2 C23 165.22(12) ?
Cu1 Cu2 P2 C23 -124.08(12) ?
Cu4 Cu2 P2 C23 108.0(2) ?
Cl4 Cu2 P2 C16 -74.40(12) ?
Cl1 Cu2 P2 C16 155.01(11) ?
Cl2 Cu2 P2 C16 44.10(12) ?
Cu1 Cu2 P2 C16 114.80(12) ?
Cu4 Cu2 P2 C16 -13.2(3) ?
Cl3 Cu3 P3 N2 146.11(11) ?
Cl2 Cu3 P3 N2 -66.91(12) ?
Cu4 Cu3 P3 N2 -19.44(11) ?
Cu1 Cu3 P3 N2 86.66(13) ?
Cl3 Cu3 P3 C31 -93.62(12) ?
Cl2 Cu3 P3 C31 53.37(13) ?
Cu4 Cu3 P3 C31 100.83(12) ?
Cu1 Cu3 P3 C31 -153.06(12) ?
Cl3 Cu3 P3 C38 24.74(13) ?
Cl2 Cu3 P3 C38 171.73(12) ?
Cu4 Cu3 P3 C38 -140.81(12) ?
Cu1 Cu3 P3 C38 -34.70(15) ?
Cl4 Cu4 P4 N2 -164.27(11) ?
Cl2 Cu4 P4 N2 35.95(12) ?
Cu3 Cu4 P4 N2 -1.48(11) ?
Cu2 Cu4 P4 N2 -80.17(14) ?
Cl4 Cu4 P4 C52 -47.32(12) ?
Cl2 Cu4 P4 C52 152.90(11) ?
Cu3 Cu4 P4 C52 115.48(11) ?
Cu2 Cu4 P4 C52 36.78(15) ?
Cl4 Cu4 P4 C45 73.26(13) ?
Cl2 Cu4 P4 C45 -86.53(13) ?
Cu3 Cu4 P4 C45 -123.95(12) ?
Cu2 Cu4 P4 C45 157.35(12) ?
C9 P1 N1 C1 60.0(2) ?
C2 P1 N1 C1 -49.6(2) ?
Cu1 P1 N1 C1 -179.73(19) ?
C9 P1 N1 P2 -119.09(17) ?
C2 P1 N1 P2 131.22(18) ?
Cu1 P1 N1 P2 1.1(2) ?
C23 P2 N1 C1 -46.7(2) ?
C16 P2 N1 C1 61.3(2) ?
Cu2 P2 N1 C1 -176.45(18) ?
C23 P2 N1 P1 132.42(17) ?
C16 P2 N1 P1 -119.56(18) ?
Cu2 P2 N1 P1 2.7(2) ?
C31 P3 N2 C30 70.3(3) ?
C38 P3 N2 C30 -38.6(3) ?
Cu3 P3 N2 C30 -168.3(2) ?
C31 P3 N2 P4 -97.59(19) ?
C38 P3 N2 P4 153.50(18) ?
Cu3 P3 N2 P4 23.8(2) ?
C52 P4 N2 C30 58.9(3) ?
C45 P4 N2 C30 -49.5(3) ?
Cu4 P4 N2 C30 179.4(2) ?
C52 P4 N2 P3 -133.28(17) ?
C45 P4 N2 P3 118.31(18) ?
Cu4 P4 N2 P3 -12.9(2) ?
N1 P1 C2 C7 93.0(3) ?
C9 P1 C2 C7 -16.7(3) ?
Cu1 P1 C2 C7 -139.4(2) ?
N1 P1 C2 C3 -84.7(3) ?
C9 P1 C2 C3 165.7(3) ?
Cu1 P1 C2 C3 42.9(3) yes
C7 C2 C3 C4 -1.6(5) ?
P1 C2 C3 C4 176.2(2) ?
C7 C2 C3 C8 177.4(3) ?
P1 C2 C3 C8 -4.9(5) ?
C2 C3 C4 C5 1.8(5) ?
C8 C3 C4 C5 -177.1(3) ?
C3 C4 C5 C6 -0.4(6) ?
C4 C5 C6 C7 -1.3(5) ?
C5 C6 C7 C2 1.5(5) ?
C3 C2 C7 C6 -0.1(5) ?
P1 C2 C7 C6 -177.8(3) ?
N1 P1 C9 C14 14.2(3) ?
C2 P1 C9 C14 121.7(2) ?
Cu1 P1 C9 C14 -109.6(2) ?
N1 P1 C9 C10 -173.3(2) ?
C2 P1 C9 C10 -65.8(3) ?
Cu1 P1 C9 C10 62.9(2) yes
C14 C9 C10 C11 -3.0(4) ?
P1 C9 C10 C11 -175.5(2) ?
C14 C9 C10 C15 176.4(3) ?
P1 C9 C10 C15 3.9(4) ?
C9 C10 C11 C12 1.9(5) ?
C15 C10 C11 C12 -177.5(3) ?
C10 C11 C12 C13 0.3(5) ?
C11 C12 C13 C14 -1.4(5) ?
C12 C13 C14 C9 0.3(5) ?
C10 C9 C14 C13 2.0(4) ?
P1 C9 C14 C13 174.6(2) ?
N1 P2 C16 C21 20.3(3) ?
C23 P2 C16 C21 124.1(3) ?
Cu2 P2 C16 C21 -106.9(2) ?
N1 P2 C16 C17 -167.3(3) ?
C23 P2 C16 C17 -63.6(3) ?
Cu2 P2 C16 C17 65.4(3) yes
C21 C16 C17 C18 -2.9(5) ?
P2 C16 C17 C18 -175.2(2) ?
C21 C16 C17 C22 178.0(3) ?
P2 C16 C17 C22 5.6(4) ?
C16 C17 C18 C19 2.1(5) ?
C22 C17 C18 C19 -178.7(3) ?
C17 C18 C19 C20 -0.1(6) ?
C18 C19 C20 C21 -1.2(6) ?
C19 C20 C21 C16 0.3(5) ?
C17 C16 C21 C20 1.7(5) ?
P2 C16 C21 C20 174.3(3) ?
N1 P2 C23 C28 90.1(3) ?
C16 P2 C23 C28 -16.9(3) ?
Cu2 P2 C23 C28 -140.7(2) ?
N1 P2 C23 C24 -82.3(3) ?
C16 P2 C23 C24 170.7(2) ?
Cu2 P2 C23 C24 46.9(3) yes
C28 C23 C24 C25 -1.9(4) ?
P2 C23 C24 C25 170.6(2) ?
C28 C23 C24 C29 175.6(3) ?
P2 C23 C24 C29 -11.9(4) ?
C23 C24 C25 C26 2.3(5) ?
C29 C24 C25 C26 -175.3(3) ?
C24 C25 C26 C27 -0.5(5) ?
C25 C26 C27 C28 -1.7(5) ?
C26 C27 C28 C23 2.0(5) ?
C24 C23 C28 C27 -0.2(5) ?
P2 C23 C28 C27 -172.6(2) ?
N2 P3 C31 C36 13.4(3) ?
C38 P3 C31 C36 121.3(3) ?
Cu3 P3 C31 C36 -111.7(3) ?
N2 P3 C31 C32 -176.5(3) ?
C38 P3 C31 C32 -68.6(3) ?
Cu3 P3 C31 C32 58.5(3) yes
C36 C31 C32 C33 1.8(5) ?
P3 C31 C32 C33 -168.6(3) ?
C36 C31 C32 C37 -177.9(3) ?
P3 C31 C32 C37 11.8(4) ?
C31 C32 C33 C34 0.0(5) ?
C37 C32 C33 C34 179.6(4) ?
C32 C33 C34 C35 -1.6(6) ?
C33 C34 C35 C36 1.5(6) ?
C34 C35 C36 C31 0.2(6) ?
C32 C31 C36 C35 -1.9(5) ?
P3 C31 C36 C35 168.6(3) ?
N2 P3 C38 C43 96.4(3) ?
C31 P3 C38 C43 -14.9(3) ?
Cu3 P3 C38 C43 -135.9(2) ?
N2 P3 C38 C39 -83.4(3) ?
C31 P3 C38 C39 165.3(3) ?
Cu3 P3 C38 C39 44.3(3) yes
C43 C38 C39 C40 1.0(4) ?
P3 C38 C39 C40 -179.2(2) ?
C43 C38 C39 C44 -179.7(3) ?
P3 C38 C39 C44 0.1(4) ?
C38 C39 C40 C41 0.3(5) ?
C44 C39 C40 C41 -179.1(3) ?
C39 C40 C41 C42 -1.1(5) ?
C40 C41 C42 C43 0.7(5) ?
C41 C42 C43 C38 0.5(5) ?
C39 C38 C43 C42 -1.4(5) ?
P3 C38 C43 C42 178.8(2) ?
N2 P4 C45 C50 75.2(3) ?
C52 P4 C45 C50 -32.7(3) ?
Cu4 P4 C45 C50 -156.1(2) ?
N2 P4 C45 C46 -99.8(3) ?
C52 P4 C45 C46 152.3(3) ?
Cu4 P4 C45 C46 28.9(3) yes
C50 C45 C46 C47 -3.8(5) ?
P4 C45 C46 C47 171.1(3) ?
C50 C45 C46 C51 176.4(3) ?
P4 C45 C46 C51 -8.6(5) ?
C45 C46 C47 C48 2.1(5) ?
C51 C46 C47 C48 -178.1(3) ?
C46 C47 C48 C49 0.6(6) ?
C47 C48 C49 C50 -1.5(6) ?
C48 C49 C50 C45 -0.3(5) ?
C46 C45 C50 C49 3.0(5) ?
P4 C45 C50 C49 -172.1(3) ?
N2 P4 C52 C57 25.1(3) ?
C45 P4 C52 C57 131.9(2) ?
Cu4 P4 C52 C57 -98.9(2) ?
N2 P4 C52 C53 -160.6(2) ?
C45 P4 C52 C53 -53.8(3) ?
Cu4 P4 C52 C53 75.4(3) yes
C57 C52 C53 C54 -3.8(4) ?
P4 C52 C53 C54 -178.0(2) ?
C57 C52 C53 C58 172.9(3) ?
P4 C52 C53 C58 -1.3(4) ?
C52 C53 C54 C55 3.2(5) ?
C58 C53 C54 C55 -173.6(3) ?
C53 C54 C55 C56 -0.2(5) ?
C54 C55 C56 C57 -2.4(5) ?
C53 C52 C57 C56 1.4(4) ?
P4 C52 C57 C56 175.8(2) ?
C55 C56 C57 C52 1.7(5) ?

loop_
_platon_squeeze_void_nr
_platon_squeeze_void_average_x
_platon_squeeze_void_average_y
_platon_squeeze_void_average_z
_platon_squeeze_void_volume
_platon_squeeze_void_count_electrons
1 0.000 0.500 1.000 277.7 78.0
2 0.167 0.931 0.155 7.6 -0.2
3 0.199 0.818 0.182 5.0 -0.1
4 0.805 0.167 0.821 7.2 -0.1
5 0.838 0.054 0.849 5.4 -0.1
